data_7248102
loop_
_publ_author_name
'Zaguzin, Alexander S.'
'Zaitsev, Artem V.'
'Korobeynikov, Nikita A.'
'Novikov, Alexander S.'
'Usoltsev, Andrey N.'
'Fedin, Vladimir P.'
'Adonin, Sergey A.'

_publ_section_title
;
 4,5-Diiodo-1-H-imidazole-derived linker ligand and Cu(i) and Co(ii)
 coordination polymers based thereupon
;
_journal_issue 11
_journal_name_full CrystEngComm
_journal_page_first 1607
_journal_page_last 1612
_journal_paper_doi 10.1039/D4CE00072B
_journal_volume 26
_journal_year 2024
_chemical_formula_moiety 'C10 H10 I4 N4'
_chemical_formula_sum 'C10 H10 I4 N4'
_chemical_formula_weight 693.82
_chemical_name_systematic 1,4-bis(4,5-diiodoimidazol-1-yl)butane
_space_group_crystal_system orthorhombic
_space_group_IT_number 61
_space_group_name_Hall '-P 2ac 2ab'
_space_group_name_H-M_alt 'P b c a'
_atom_sites_solution_hydrogens geom
_atom_sites_solution_primary dual
_audit_creation_date 2023-12-01
_audit_creation_method
;
Olex2 1.5
(compiled 2023.08.24 svn.re1ec1418 for OlexSys, GUI svn.r6817)
;
_audit_update_record
;
2023-12-10 deposited with the CCDC.	2024-02-07 downloaded from the CCDC.
;
_cell_angle_alpha 90
_cell_angle_beta 90
_cell_angle_gamma 90
_cell_formula_units_Z 4
_cell_length_a 8.7171(3)
_cell_length_b 12.9296(5)
_cell_length_c 14.2643(5)
_cell_measurement_reflns_used 9956
_cell_measurement_temperature 150.00
_cell_measurement_theta_max 31.46
_cell_measurement_theta_min 3.15
_cell_volume 1607.71(10)
_computing_molecular_graphics 'Olex2 1.5 (Dolomanov et al., 2009)'
_computing_publication_material 'Olex2 1.5 (Dolomanov et al., 2009)'
_computing_structure_refinement 'SHELXL 2017/1 (Sheldrick, 2015)'
_computing_structure_solution 'SHELXT 2014/5 (Sheldrick, 2014)'
_diffrn_ambient_temperature 150.00
_diffrn_detector PIXEL
_diffrn_detector_area_resol_mean 7.41
_diffrn_detector_type 'Bruker PHOTON III area detector'
_diffrn_measured_fraction_theta_full 0.954
_diffrn_measured_fraction_theta_max 0.975
_diffrn_measurement_device 'three-circle diffractometer'
_diffrn_measurement_device_type 'Bruker D8 Venture diffractometer'
_diffrn_measurement_method 'phi and omega scans'
_diffrn_radiation_monochromator 'Incoatec HELIOS multilayer mirrors'
_diffrn_radiation_type MoK\a
_diffrn_radiation_wavelength 0.71073
_diffrn_reflns_av_R_equivalents 0.0263
_diffrn_reflns_av_unetI/netI 0.0143
_diffrn_reflns_Laue_measured_fraction_full 0.954
_diffrn_reflns_Laue_measured_fraction_max 0.975
_diffrn_reflns_limit_h_max 12
_diffrn_reflns_limit_h_min -11
_diffrn_reflns_limit_k_max 18
_diffrn_reflns_limit_k_min -18
_diffrn_reflns_limit_l_max 19
_diffrn_reflns_limit_l_min -20
_diffrn_reflns_number 28635
_diffrn_reflns_point_group_measured_fraction_full 0.954
_diffrn_reflns_point_group_measured_fraction_max 0.975
_diffrn_reflns_theta_full 25.242
_diffrn_reflns_theta_max 31.513
_diffrn_reflns_theta_min 3.151
_diffrn_source 'Incoatec IuS3.0 microfocus X-ray tube'
_diffrn_source_current 1.4
_diffrn_source_power 0.07
_diffrn_source_voltage 50.0
_exptl_absorpt_coefficient_mu 7.743
_exptl_absorpt_correction_T_max 0.6049
_exptl_absorpt_correction_T_min 0.3980
_exptl_absorpt_correction_type multi-scan
_exptl_absorpt_process_details
;
SADABS-2016/2 (Bruker,2016/2) was used for absorption correction.
wR2(int) was 0.0975 before and 0.0460 after correction.
The Ratio of minimum to maximum transmission is 0.6580.
The \l/2 correction factor is Not present.
;
_exptl_crystal_colour colourless
_exptl_crystal_colour_primary colourless
_exptl_crystal_density_diffrn 2.866
_exptl_crystal_description plate
_exptl_crystal_F_000 1240
_exptl_crystal_size_max 0.17
_exptl_crystal_size_mid 0.14
_exptl_crystal_size_min 0.1
_refine_diff_density_max 0.474
_refine_diff_density_min -0.479
_refine_diff_density_rms 0.081
_refine_ls_extinction_method none
_refine_ls_goodness_of_fit_ref 1.195
_refine_ls_hydrogen_treatment constr
_refine_ls_matrix_type full
_refine_ls_number_parameters 82
_refine_ls_number_reflns 2606
_refine_ls_number_restraints 0
_refine_ls_restrained_S_all 1.195
_refine_ls_R_factor_all 0.0139
_refine_ls_R_factor_gt 0.0134
_refine_ls_shift/su_max 0.002
_refine_ls_shift/su_mean 0.000
_refine_ls_structure_factor_coef Fsqd
_refine_ls_weighting_details 'w=1/[\s^2^(Fo^2^)+(0.0072P)^2^+1.1732P] where P=(Fo^2^+2Fc^2^)/3'
_refine_ls_weighting_scheme calc
_refine_ls_wR_factor_gt 0.0311
_refine_ls_wR_factor_ref 0.0313
_reflns_Friedel_coverage 0.000
_reflns_number_gt 2540
_reflns_number_total 2606
_reflns_threshold_expression 'I > 2\s(I)'
_cod_data_source_file d4ce00072b2.cif
_cod_data_source_block 1
_cod_depositor_comments 'Adding full bibliography for 7248102--7248104.cif.'
_cod_database_code 7248102
_shelx_shelxl_version_number 2017/1
_shelx_space_group_comment
;
The symmetry employed for this shelxl refinement is uniquely defined
by the following loop, which should always be used as a source of
symmetry information in preference to the above space-group names.
They are only intended as comments.
;
_shelx_estimated_absorpt_t_max 0.511
_shelx_estimated_absorpt_t_min 0.353
_olex2_refinement_description
;
1. Fixed Uiso
 At 1.2 times of:
  All C(H) groups, All C(H,H) groups
2.a Secondary CH2 refined with riding coordinates:
 C4(H4A,H4B), C5(H5A,H5B)
2.b Aromatic/amide H refined with riding coordinates:
 C3(H3)
;
_olex2_submission_special_instructions 'No special instructions were received'

loop_
_space_group_symop_operation_xyz
'x, y, z'
'-x+1/2, -y, z+1/2'
'-x, y+1/2, -z+1/2'
'x+1/2, -y+1/2, -z'
'-x, -y, -z'
'x-1/2, y, -z-1/2'
'x, -y-1/2, z-1/2'
'-x-1/2, y-1/2, z'

loop_
_atom_site_label
_atom_site_type_symbol
_atom_site_fract_x
_atom_site_fract_y
_atom_site_fract_z
_atom_site_U_iso_or_equiv
_atom_site_adp_type
_atom_site_occupancy
_atom_site_site_symmetry_order
_atom_site_calc_flag
_atom_site_refinement_flags_posn
_atom_site_refinement_flags_adp
_atom_site_refinement_flags_occupancy
_atom_site_disorder_assembly
_atom_site_disorder_group
I1 I 0.32773(2) 0.67268(2) 0.27367(2) 0.02103(3) Uani 1 1 d . . . . .
I2 I 0.58367(2) 0.42962(2) 0.34127(2) 0.02148(3) Uani 1 1 d . . . . .
C1 C 0.50281(17) 0.66383(11) 0.37132(10) 0.0163(3) Uani 1 1 d . . . . .
N2 N 0.68492(14) 0.61020(10) 0.46477(9) 0.0167(2) Uani 1 1 d . . . . .
N1 N 0.54722(16) 0.74830(10) 0.42244(9) 0.0207(2) Uani 1 1 d . . . . .
C2 C 0.58517(16) 0.57735(11) 0.39594(10) 0.0153(2) Uani 1 1 d . . . . .
C4 C 0.79472(17) 0.54841(13) 0.51949(11) 0.0199(3) Uani 1 1 d . . . . .
H4A H 0.746893 0.481238 0.535486 0.024 Uiso 1 1 calc R U . . .
H4B H 0.817331 0.584930 0.578907 0.024 Uiso 1 1 calc R U . . .
C5 C 0.94437(16) 0.52853(12) 0.46783(10) 0.0182(3) Uani 1 1 d . . . . .
H5A H 0.990049 0.595076 0.447836 0.022 Uiso 1 1 calc R U . . .
H5B H 0.924380 0.486494 0.411119 0.022 Uiso 1 1 calc R U . . .
C3 C 0.65727(18) 0.71253(12) 0.47761(11) 0.0208(3) Uani 1 1 d . . . . .
H3 H 0.711190 0.754104 0.521535 0.025 Uiso 1 1 calc R U . . .

loop_
_atom_site_aniso_label
_atom_site_aniso_U_11
_atom_site_aniso_U_22
_atom_site_aniso_U_33
_atom_site_aniso_U_23
_atom_site_aniso_U_13
_atom_site_aniso_U_12
I1 0.02039(5) 0.02361(5) 0.01910(5) 0.00047(3) -0.00613(3) 0.00200(3)
I2 0.02181(5) 0.01474(5) 0.02789(6) -0.00317(3) 0.00090(4) 0.00001(3)
C1 0.0154(6) 0.0171(6) 0.0166(6) 0.0000(5) -0.0016(5) 0.0018(5)
N2 0.0138(5) 0.0184(6) 0.0179(5) -0.0005(4) -0.0020(4) 0.0022(4)
N1 0.0215(6) 0.0176(6) 0.0231(6) -0.0031(5) -0.0042(5) 0.0021(5)
C2 0.0147(6) 0.0146(6) 0.0167(6) -0.0007(5) 0.0007(5) 0.0004(5)
C4 0.0158(6) 0.0250(7) 0.0189(6) 0.0034(6) -0.0014(5) 0.0044(5)
C5 0.0144(6) 0.0204(7) 0.0197(6) 0.0011(5) -0.0017(5) 0.0021(5)
C3 0.0204(7) 0.0190(7) 0.0230(7) -0.0039(5) -0.0036(5) -0.0001(5)

loop_
_atom_type_symbol
_atom_type_description
_atom_type_scat_dispersion_real
_atom_type_scat_dispersion_imag
_atom_type_scat_source
C C 0.0033 0.0016 'International Tables Vol C Tables 4.2.6.8 and 6.1.1.4'
H H 0.0000 0.0000 'International Tables Vol C Tables 4.2.6.8 and 6.1.1.4'
I I -0.4742 1.8119 'International Tables Vol C Tables 4.2.6.8 and 6.1.1.4'
N N 0.0061 0.0033 'International Tables Vol C Tables 4.2.6.8 and 6.1.1.4'

loop_
_geom_angle_atom_site_label_1
_geom_angle_atom_site_label_2
_geom_angle_atom_site_label_3
_geom_angle
_geom_angle_site_symmetry_1
_geom_angle_site_symmetry_3
_geom_angle_publ_flag
N1 C1 I1 121.53(10) . . ?
N1 C1 C2 111.42(13) . . ?
C2 C1 I1 127.02(11) . . ?
C2 N2 C4 128.39(13) . . ?
C3 N2 C2 106.53(12) . . ?
C3 N2 C4 124.99(13) . . ?
C3 N1 C1 104.05(13) . . ?
C1 C2 I2 130.79(11) . . ?
C1 C2 N2 105.11(12) . . ?
N2 C2 I2 123.95(10) . . ?
N2 C4 H4A 109.0 . . ?
N2 C4 H4B 109.0 . . ?
N2 C4 C5 113.14(12) . . ?
H4A C4 H4B 107.8 . . ?
C5 C4 H4A 109.0 . . ?
C5 C4 H4B 109.0 . . ?
C4 C5 C5 109.61(15) . 5_766 ?
C4 C5 H5A 109.7 . . ?
C4 C5 H5B 109.7 . . ?
C5 C5 H5A 109.7 5_766 . ?
C5 C5 H5B 109.7 5_766 . ?
H5A C5 H5B 108.2 . . ?
N2 C3 H3 123.6 . . ?
N1 C3 N2 112.89(13) . . ?
N1 C3 H3 123.6 . . ?

loop_
_geom_bond_atom_site_label_1
_geom_bond_atom_site_label_2
_geom_bond_distance
_geom_bond_site_symmetry_2
_geom_bond_publ_flag
I1 C1 2.0695(14) . ?
I2 C2 2.0631(14) . ?
C1 N1 1.3689(19) . ?
C1 C2 1.3745(19) . ?
N2 C2 1.3786(18) . ?
N2 C4 1.4709(19) . ?
N2 C3 1.357(2) . ?
N1 C3 1.324(2) . ?
C4 H4A 0.9900 . ?
C4 H4B 0.9900 . ?
C4 C5 1.520(2) . ?
C5 C5 1.526(3) 5_766 ?
C5 H5A 0.9900 . ?
C5 H5B 0.9900 . ?
C3 H3 0.9500 . ?

loop_
_geom_torsion_atom_site_label_1
_geom_torsion_atom_site_label_2
_geom_torsion_atom_site_label_3
_geom_torsion_atom_site_label_4
_geom_torsion
_geom_torsion_site_symmetry_1
_geom_torsion_site_symmetry_2
_geom_torsion_site_symmetry_3
_geom_torsion_site_symmetry_4
_geom_torsion_publ_flag
I1 C1 N1 C3 178.66(11) . . . . ?
I1 C1 C2 I2 5.8(2) . . . . ?
I1 C1 C2 N2 -178.51(10) . . . . ?
C1 N1 C3 N2 -0.25(18) . . . . ?
N2 C4 C5 C5 175.64(15) . . . 5_766 ?
N1 C1 C2 I2 -175.96(11) . . . . ?
N1 C1 C2 N2 -0.30(17) . . . . ?
C2 C1 N1 C3 0.34(18) . . . . ?
C2 N2 C4 C5 82.01(19) . . . . ?
C2 N2 C3 N1 0.07(18) . . . . ?
C4 N2 C2 I2 -7.3(2) . . . . ?
C4 N2 C2 C1 176.67(14) . . . . ?
C4 N2 C3 N1 -176.61(14) . . . . ?
C3 N2 C2 I2 176.17(11) . . . . ?
C3 N2 C2 C1 0.13(16) . . . . ?
C3 N2 C4 C5 -102.04(17) . . . . ?
